data_4079024
loop_
_publ_author_name
'Semproni, Scott P.'
'Milsmann, Carsten'
'Chirik, Paul J.'

_publ_section_title
;
 Side-on Dinitrogen Complexes of Titanocenes with Disubstituted
 Cyclopentadienyl Ligands: Synthesis, Structure, and Spectroscopic
 Characterization
;
_journal_issue 9
_journal_name_full Organometallics
_journal_page_first 3672
_journal_paper_doi 10.1021/om300156z
_journal_volume 31
_journal_year 2012
_chemical_formula_sum 'C42 H52 N2 Ti3'
_chemical_formula_weight 728.56
_chemical_name_systematic
;
 ?
;
_space_group_IT_number 14
_symmetry_cell_setting monoclinic
_symmetry_space_group_name_Hall '-P 2yn'
_symmetry_space_group_name_H-M 'P 1 21/n 1'
_atom_sites_solution_hydrogens geom
_atom_sites_solution_primary direct
_atom_sites_solution_secondary difmap
_audit_creation_method SHELXL-97
_cell_angle_alpha 90.000(0)
_cell_angle_beta 93.559(5)
_cell_angle_gamma 90.000(0)
_cell_formula_units_Z 4
_cell_length_a 12.412(5)
_cell_length_b 15.159(5)
_cell_length_c 18.483(5)
_cell_measurement_reflns_used 9989
_cell_measurement_temperature 100(2)
_cell_measurement_theta_max 27.6104
_cell_measurement_theta_min 2.4385
_cell_volume 3471(2)
_computing_structure_refinement 'SHELXL-97 (Sheldrick, 2008)'
_diffrn_ambient_temperature 100(2)
_diffrn_measured_fraction_theta_full 1.000
_diffrn_measured_fraction_theta_max 0.972
_diffrn_measurement_device_type 'Bruker APEX II CCD'
_diffrn_radiation_monochromator 'Triumph curved-crystal'
_diffrn_radiation_source 'fine-focus sealed tube'
_diffrn_radiation_type MoK\a
_diffrn_radiation_wavelength 0.71073
_diffrn_reflns_av_R_equivalents 0.0447
_diffrn_reflns_av_sigmaI/netI 0.0397
_diffrn_reflns_limit_h_max 15
_diffrn_reflns_limit_h_min -15
_diffrn_reflns_limit_k_max 19
_diffrn_reflns_limit_k_min -19
_diffrn_reflns_limit_l_max 24
_diffrn_reflns_limit_l_min -24
_diffrn_reflns_number 38377
_diffrn_reflns_theta_full 25.00
_diffrn_reflns_theta_max 27.65
_diffrn_reflns_theta_min 1.74
_exptl_absorpt_coefficient_mu 0.707
_exptl_absorpt_correction_T_max 0.7456
_exptl_absorpt_correction_T_min 0.6569
_exptl_absorpt_correction_type multi-scan
_exptl_absorpt_process_details 'SADABS V2008/1 (Bruker AXS)'
_exptl_crystal_colour 'clear dark green-blue'
_exptl_crystal_density_diffrn 1.394
_exptl_crystal_density_method 'not measured'
_exptl_crystal_description prism
_exptl_crystal_F_000 1536
_exptl_crystal_size_max 0.246
_exptl_crystal_size_mid 0.124
_exptl_crystal_size_min 0.066
_refine_diff_density_max 1.035
_refine_diff_density_min -0.477
_refine_diff_density_rms 0.074
_refine_ls_extinction_method none
_refine_ls_goodness_of_fit_ref 1.033
_refine_ls_hydrogen_treatment constr
_refine_ls_matrix_type full
_refine_ls_number_parameters 436
_refine_ls_number_reflns 7870
_refine_ls_number_restraints 0
_refine_ls_restrained_S_all 1.033
_refine_ls_R_factor_all 0.0706
_refine_ls_R_factor_gt 0.0440
_refine_ls_shift/su_max 0.002
_refine_ls_shift/su_mean 0.000
_refine_ls_structure_factor_coef Fsqd
_refine_ls_weighting_details 'calc w=1/[\s^2^(Fo^2^)+(0.0420P)^2^+4.0271P] where P=(Fo^2^+2Fc^2^)/3'
_refine_ls_weighting_scheme calc
_refine_ls_wR_factor_gt 0.0955
_refine_ls_wR_factor_ref 0.1069
_reflns_number_gt 5879
_reflns_number_total 7870
_reflns_threshold_expression >2\s(I)
_cod_data_source_file om300156z_si_003.cif
_cod_data_source_block sps18
_cod_original_sg_symbol_H-M 'P 21/n'
_cod_database_code 4079024

loop_
_symmetry_equiv_pos_as_xyz
'x, y, z'
'-x+1/2, y+1/2, -z+1/2'
'-x, -y, -z'
'x-1/2, -y-1/2, z-1/2'

loop_
_atom_site_label
_atom_site_type_symbol
_atom_site_fract_x
_atom_site_fract_y
_atom_site_fract_z
_atom_site_U_iso_or_equiv
_atom_site_adp_type
_atom_site_occupancy
_atom_site_symmetry_multiplicity
_atom_site_calc_flag
_atom_site_refinement_flags
C1 C 1.0185(2) 0.17263(17) 0.37563(13) 0.0227(5) Uani 1 1 d .
C2 C 1.0926(2) 0.19364(17) 0.32365(13) 0.0216(5) Uani 1 1 d .
H2 H 1.1295 0.1522 0.2956 0.026 Uiso 1 1 calc R
C3 C 1.1033(2) 0.28690(17) 0.31997(13) 0.0205(5) Uani 1 1 d .
C4 C 1.0326(2) 0.32442(17) 0.37031(13) 0.0220(5) Uani 1 1 d .
C5 C 0.9832(2) 0.25338(17) 0.40442(13) 0.0231(5) Uani 1 1 d .
H5 H 0.9335 0.2588 0.4413 0.028 Uiso 1 1 calc R
C6 C 0.9880(2) 0.08128(18) 0.39898(15) 0.0301(6) Uani 1 1 d .
H6A H 1.0035 0.0389 0.3610 0.045 Uiso 1 1 calc R
H6B H 0.9108 0.0797 0.4073 0.045 Uiso 1 1 calc R
H6C H 1.0299 0.0658 0.4439 0.045 Uiso 1 1 calc R
C7 C 1.0242(2) 0.42083(18) 0.39000(14) 0.0287(6) Uani 1 1 d .
H7A H 0.9712 0.4497 0.3564 0.043 Uiso 1 1 calc R
H7B H 1.0948 0.4491 0.3868 0.043 Uiso 1 1 calc R
H7C H 1.0013 0.4262 0.4396 0.043 Uiso 1 1 calc R
C8 C 0.7565(2) 0.30883(18) 0.32099(14) 0.0242(5) Uani 1 1 d .
C9 C 0.7532(2) 0.31255(18) 0.24496(14) 0.0245(6) Uani 1 1 d .
H9 H 0.7515 0.3648 0.2165 0.029 Uiso 1 1 calc R
C10 C 0.7531(2) 0.22514(18) 0.21805(14) 0.0250(6) Uani 1 1 d .
H10 H 0.7509 0.2089 0.1683 0.030 Uiso 1 1 calc R
C11 C 0.7568(2) 0.16604(18) 0.27719(14) 0.0261(6) Uani 1 1 d .
C12 C 0.7584(2) 0.21870(18) 0.34034(14) 0.0243(6) Uani 1 1 d .
H12 H 0.7605 0.1968 0.3886 0.029 Uiso 1 1 calc R
C13 C 0.7480(2) 0.38530(19) 0.37191(15) 0.0301(6) Uani 1 1 d .
H13A H 0.6719 0.3971 0.3793 0.045 Uiso 1 1 calc R
H13B H 0.7807 0.4376 0.3512 0.045 Uiso 1 1 calc R
H13C H 0.7861 0.3711 0.4185 0.045 Uiso 1 1 calc R
C14 C 0.7460(3) 0.06750(19) 0.27560(16) 0.0349(7) Uani 1 1 d .
H14A H 0.7463 0.0450 0.3253 0.052 Uiso 1 1 calc R
H14B H 0.8067 0.0419 0.2513 0.052 Uiso 1 1 calc R
H14C H 0.6781 0.0513 0.2491 0.052 Uiso 1 1 calc R
C15 C 1.1835(2) 0.33326(17) 0.27990(13) 0.0212(5) Uani 1 1 d .
C16 C 1.2929(2) 0.30351(18) 0.28009(14) 0.0249(6) Uani 1 1 d .
H16 H 1.3199 0.2499 0.3007 0.030 Uiso 1 1 calc R
C17 C 1.3539(2) 0.36658(19) 0.24469(14) 0.0289(6) Uani 1 1 d .
C18 C 1.2815(2) 0.43267(18) 0.21811(14) 0.0279(6) Uani 1 1 d .
H18 H 1.3004 0.4820 0.1898 0.033 Uiso 1 1 calc R
C19 C 1.1762(2) 0.41402(17) 0.24014(14) 0.0235(5) Uani 1 1 d .
C20 C 1.0772(2) 0.46820(17) 0.22160(15) 0.0290(6) Uani 1 1 d .
H20A H 1.0132 0.4303 0.2211 0.043 Uiso 1 1 calc R
H20B H 1.0825 0.4949 0.1737 0.043 Uiso 1 1 calc R
H20C H 1.0713 0.5148 0.2579 0.043 Uiso 1 1 calc R
C21 C 1.4761(2) 0.3685(2) 0.24682(16) 0.0372(7) Uani 1 1 d .
H21A H 1.5043 0.3937 0.2930 0.056 Uiso 1 1 calc R
H21B H 1.4994 0.4049 0.2068 0.056 Uiso 1 1 calc R
H21C H 1.5036 0.3084 0.2420 0.056 Uiso 1 1 calc R
C22 C 1.2816(2) 0.35485(18) 0.04456(14) 0.0254(6) Uani 1 1 d .
C23 C 1.2187(2) 0.27833(18) 0.03072(13) 0.0254(6) Uani 1 1 d .
H23 H 1.1509 0.2761 0.0039 0.031 Uiso 1 1 calc R
C24 C 1.2741(2) 0.20535(18) 0.06365(14) 0.0267(6) Uani 1 1 d .
H24 H 1.2489 0.1462 0.0633 0.032 Uiso 1 1 calc R
C25 C 1.3718(2) 0.23504(18) 0.09676(15) 0.0275(6) Uani 1 1 d .
C26 C 1.3764(2) 0.32689(18) 0.08423(15) 0.0262(6) Uani 1 1 d .
H26 H 1.4347 0.3642 0.1001 0.031 Uiso 1 1 calc R
C27 C 1.2568(2) 0.44742(18) 0.01827(15) 0.0307(6) Uani 1 1 d .
H27A H 1.2556 0.4489 -0.0348 0.046 Uiso 1 1 calc R
H27B H 1.3125 0.4878 0.0385 0.046 Uiso 1 1 calc R
H27C H 1.1862 0.4656 0.0341 0.046 Uiso 1 1 calc R
C28 C 1.4570(2) 0.1765(2) 0.13283(19) 0.0392(7) Uani 1 1 d .
H28A H 1.4225 0.1306 0.1606 0.059 Uiso 1 1 calc R
H28B H 1.5049 0.2119 0.1655 0.059 Uiso 1 1 calc R
H28C H 1.4993 0.1490 0.0958 0.059 Uiso 1 1 calc R
C29 C 0.8724(2) 0.38644(16) 0.08343(13) 0.0207(5) Uani 1 1 d .
H29 H 0.8693 0.4114 0.1304 0.025 Uiso 1 1 calc R
C30 C 0.9623(2) 0.38879(16) 0.03987(13) 0.0213(5) Uani 1 1 d .
H30 H 1.0294 0.4167 0.0523 0.026 Uiso 1 1 calc R
C31 C 0.9353(2) 0.34250(17) -0.02558(13) 0.0225(5) Uani 1 1 d .
C32 C 0.8282(2) 0.31258(17) -0.02128(13) 0.0230(5) Uani 1 1 d .
H32 H 0.7890 0.2789 -0.0573 0.028 Uiso 1 1 calc R
C33 C 0.7883(2) 0.34049(17) 0.04486(13) 0.0216(5) Uani 1 1 d .
C34 C 0.6714(2) 0.33455(19) 0.06250(14) 0.0268(6) Uani 1 1 d .
H34A H 0.6395 0.3937 0.0613 0.040 Uiso 1 1 calc R
H34B H 0.6667 0.3092 0.1110 0.040 Uiso 1 1 calc R
H34C H 0.6321 0.2969 0.0267 0.040 Uiso 1 1 calc R
C35 C 1.0010(2) 0.33413(19) -0.09131(14) 0.0288(6) Uani 1 1 d .
H35A H 1.0250 0.2729 -0.0960 0.043 Uiso 1 1 calc R
H35B H 1.0640 0.3730 -0.0858 0.043 Uiso 1 1 calc R
H35C H 0.9565 0.3510 -0.1348 0.043 Uiso 1 1 calc R
C36 C 0.8451(2) 0.11195(17) 0.03795(14) 0.0263(6) Uani 1 1 d .
C37 C 0.9042(2) 0.08935(16) 0.10397(14) 0.0249(6) Uani 1 1 d .
H37 H 0.8732 0.0767 0.1485 0.030 Uiso 1 1 calc R
C38 C 1.0154(2) 0.08868(16) 0.09327(14) 0.0229(5) Uani 1 1 d .
C39 C 1.0262(2) 0.11420(16) 0.02039(14) 0.0252(6) Uani 1 1 d .
H39 H 1.0925 0.1214 -0.0020 0.030 Uiso 1 1 calc R
C40 C 0.9229(2) 0.12723(17) -0.01344(14) 0.0274(6) Uani 1 1 d .
H40 H 0.9078 0.1436 -0.0626 0.033 Uiso 1 1 calc R
C41 C 0.7257(2) 0.1067(2) 0.02378(17) 0.0375(7) Uani 1 1 d .
H41A H 0.7028 0.1482 -0.0148 0.056 Uiso 1 1 calc R
H41B H 0.6902 0.1218 0.0681 0.056 Uiso 1 1 calc R
H41C H 0.7055 0.0466 0.0088 0.056 Uiso 1 1 calc R
C42 C 1.1011(2) 0.06157(18) 0.14909(15) 0.0294(6) Uani 1 1 d .
H42A H 1.0675 0.0392 0.1920 0.044 Uiso 1 1 calc R
H42B H 1.1466 0.1126 0.1626 0.044 Uiso 1 1 calc R
H42C H 1.1456 0.0151 0.1293 0.044 Uiso 1 1 calc R
N1 N 0.98190(16) 0.26024(13) 0.18442(10) 0.0181(4) Uani 1 1 d .
N2 N 1.07084(16) 0.26594(13) 0.14911(10) 0.0181(4) Uani 1 1 d .
Ti1 Ti 0.92287(3) 0.24926(3) 0.28072(2) 0.01634(10) Uani 1 1 d .
Ti2 Ti 1.22419(4) 0.30353(3) 0.15709(2) 0.01918(11) Uani 1 1 d .
Ti3 Ti 0.94399(4) 0.24087(3) 0.07716(2) 0.01816(11) Uani 1 1 d .

loop_
_atom_site_aniso_label
_atom_site_aniso_U_11
_atom_site_aniso_U_22
_atom_site_aniso_U_33
_atom_site_aniso_U_23
_atom_site_aniso_U_13
_atom_site_aniso_U_12
C1 0.0228(13) 0.0275(14) 0.0172(12) 0.0034(10) -0.0037(10) 0.0004(11)
C2 0.0211(13) 0.0223(13) 0.0208(12) 0.0014(10) -0.0024(10) 0.0041(10)
C3 0.0191(12) 0.0237(13) 0.0179(12) 0.0004(10) -0.0046(10) 0.0005(10)
C4 0.0216(13) 0.0289(14) 0.0146(12) -0.0031(10) -0.0048(10) 0.0010(10)
C5 0.0239(13) 0.0316(14) 0.0136(11) 0.0003(10) -0.0011(10) 0.0012(11)
C6 0.0341(16) 0.0294(15) 0.0268(14) 0.0080(12) 0.0023(12) 0.0023(12)
C7 0.0336(15) 0.0279(14) 0.0241(14) -0.0061(11) -0.0023(12) 0.0016(12)
C8 0.0184(12) 0.0308(14) 0.0238(13) 0.0019(11) 0.0035(10) 0.0029(11)
C9 0.0171(12) 0.0352(15) 0.0213(13) 0.0047(11) 0.0012(10) 0.0049(11)
C10 0.0174(12) 0.0375(15) 0.0200(12) -0.0008(11) -0.0003(10) -0.0030(11)
C11 0.0206(13) 0.0322(15) 0.0259(14) -0.0010(11) 0.0051(11) -0.0052(11)
C12 0.0196(13) 0.0321(14) 0.0215(13) 0.0019(11) 0.0039(10) 0.0001(11)
C13 0.0333(15) 0.0326(15) 0.0251(14) 0.0011(12) 0.0065(12) 0.0095(12)
C14 0.0401(17) 0.0342(16) 0.0313(15) -0.0031(12) 0.0089(13) -0.0141(13)
C15 0.0202(13) 0.0249(13) 0.0180(12) -0.0029(10) -0.0021(10) -0.0015(10)
C16 0.0221(13) 0.0296(14) 0.0224(13) -0.0004(11) -0.0033(10) -0.0003(11)
C17 0.0224(14) 0.0380(16) 0.0259(14) -0.0026(12) -0.0020(11) -0.0064(12)
C18 0.0314(15) 0.0267(14) 0.0251(14) -0.0018(11) -0.0011(11) -0.0109(11)
C19 0.0264(14) 0.0219(13) 0.0218(13) -0.0042(10) -0.0024(11) -0.0037(11)
C20 0.0365(16) 0.0193(13) 0.0304(15) -0.0015(11) -0.0041(12) 0.0032(11)
C21 0.0273(15) 0.0491(19) 0.0345(16) 0.0003(14) -0.0031(12) -0.0061(14)
C22 0.0247(14) 0.0270(14) 0.0252(13) 0.0055(11) 0.0072(11) 0.0021(11)
C23 0.0253(13) 0.0331(14) 0.0184(12) 0.0037(11) 0.0053(10) 0.0000(11)
C24 0.0297(14) 0.0236(13) 0.0281(14) 0.0001(11) 0.0113(11) 0.0007(11)
C25 0.0267(14) 0.0275(14) 0.0292(14) 0.0043(11) 0.0080(11) 0.0045(11)
C26 0.0231(13) 0.0261(14) 0.0303(14) 0.0059(11) 0.0080(11) 0.0008(11)
C27 0.0302(15) 0.0312(15) 0.0312(15) 0.0107(12) 0.0061(12) 0.0007(12)
C28 0.0282(16) 0.0333(16) 0.056(2) 0.0093(14) 0.0068(14) 0.0057(13)
C29 0.0227(13) 0.0192(12) 0.0200(12) 0.0022(10) -0.0019(10) 0.0022(10)
C30 0.0225(13) 0.0175(12) 0.0235(13) 0.0053(10) -0.0020(10) -0.0019(10)
C31 0.0271(14) 0.0219(12) 0.0183(12) 0.0052(10) -0.0002(10) 0.0025(10)
C32 0.0261(13) 0.0246(13) 0.0175(12) 0.0044(10) -0.0050(10) -0.0001(11)
C33 0.0203(12) 0.0225(13) 0.0214(12) 0.0063(10) -0.0027(10) 0.0018(10)
C34 0.0210(13) 0.0348(15) 0.0242(13) 0.0070(11) -0.0011(10) 0.0009(11)
C35 0.0296(15) 0.0334(15) 0.0234(13) 0.0061(11) 0.0022(11) 0.0011(12)
C36 0.0315(15) 0.0197(13) 0.0268(14) -0.0004(11) -0.0045(11) -0.0038(11)
C37 0.0340(15) 0.0179(12) 0.0228(13) 0.0004(10) 0.0014(11) -0.0050(11)
C38 0.0293(14) 0.0157(12) 0.0236(13) -0.0018(10) -0.0004(11) -0.0025(10)
C39 0.0344(15) 0.0184(12) 0.0234(13) -0.0034(10) 0.0059(11) -0.0012(11)
C40 0.0412(16) 0.0226(13) 0.0175(12) -0.0030(10) -0.0037(11) 0.0004(12)
C41 0.0372(17) 0.0342(16) 0.0394(17) -0.0003(13) -0.0110(13) -0.0086(13)
C42 0.0341(16) 0.0229(14) 0.0307(15) 0.0030(11) -0.0016(12) 0.0015(12)
N1 0.0198(10) 0.0198(10) 0.0145(9) 0.0009(8) -0.0005(8) 0.0000(8)
N2 0.0207(10) 0.0176(10) 0.0161(10) 0.0014(8) 0.0013(8) -0.0004(8)
Ti1 0.0175(2) 0.0191(2) 0.0123(2) 0.00051(16) 0.00038(16) 0.00034(17)
Ti2 0.0180(2) 0.0210(2) 0.0184(2) 0.00090(18) -0.00028(17) 0.00001(18)
Ti3 0.0222(2) 0.0166(2) 0.0152(2) 0.00071(17) -0.00245(17) -0.00053(17)

loop_
_atom_type_symbol
_atom_type_description
_atom_type_scat_dispersion_real
_atom_type_scat_dispersion_imag
_atom_type_scat_source
C C 0.0033 0.0016 'International Tables Vol C Tables 4.2.6.8 and 6.1.1.4'
H H 0.0000 0.0000 'International Tables Vol C Tables 4.2.6.8 and 6.1.1.4'
N N 0.0061 0.0033 'International Tables Vol C Tables 4.2.6.8 and 6.1.1.4'
Ti Ti 0.2776 0.4457 'International Tables Vol C Tables 4.2.6.8 and 6.1.1.4'

loop_
_geom_angle_atom_site_label_1
_geom_angle_atom_site_label_2
_geom_angle_atom_site_label_3
_geom_angle
C2 C1 C5 107.0(2)
C2 C1 C6 126.2(2)
C5 C1 C6 126.8(2)
C2 C1 Ti1 72.62(14)
C5 C1 Ti1 72.58(14)
C6 C1 Ti1 122.79(18)
C1 C2 C3 108.9(2)
C1 C2 Ti1 72.71(14)
C3 C2 Ti1 73.29(14)
C2 C3 C4 107.5(2)
C2 C3 C15 124.9(2)
C4 C3 C15 127.1(2)
C2 C3 Ti1 71.80(14)
C4 C3 Ti1 72.03(14)
C15 C3 Ti1 128.33(17)
C5 C4 C3 106.7(2)
C5 C4 C7 126.4(2)
C3 C4 C7 126.4(2)
C5 C4 Ti1 72.39(14)
C3 C4 Ti1 72.80(14)
C7 C4 Ti1 126.02(17)
C4 C5 C1 109.8(2)
C4 C5 Ti1 73.00(14)
C1 C5 Ti1 72.56(14)
C9 C8 C12 106.9(2)
C9 C8 C13 126.7(2)
C12 C8 C13 126.1(2)
C9 C8 Ti1 71.24(14)
C12 C8 Ti1 73.41(14)
C13 C8 Ti1 125.21(18)
C8 C9 C10 108.3(2)
C8 C9 Ti1 74.63(15)
C10 C9 Ti1 72.58(14)
C11 C10 C9 108.8(2)
C11 C10 Ti1 74.57(15)
C9 C10 Ti1 72.66(14)
C10 C11 C12 106.2(2)
C10 C11 C14 128.2(2)
C12 C11 C14 125.1(2)
C10 C11 Ti1 71.11(14)
C12 C11 Ti1 73.39(15)
C14 C11 Ti1 126.60(19)
C8 C12 C11 109.8(2)
C8 C12 Ti1 72.65(14)
C11 C12 Ti1 72.63(14)
C19 C15 C16 107.5(2)
C19 C15 C3 130.6(2)
C16 C15 C3 121.7(2)
C19 C15 Ti2 71.60(14)
C16 C15 Ti2 71.80(14)
C3 C15 Ti2 125.50(17)
C17 C16 C15 108.9(2)
C17 C16 Ti2 74.14(15)
C15 C16 Ti2 73.36(14)
C16 C17 C18 107.1(2)
C16 C17 C21 124.7(3)
C18 C17 C21 127.5(3)
C16 C17 Ti2 71.70(15)
C18 C17 Ti2 70.34(15)
C21 C17 Ti2 130.7(2)
C17 C18 C19 109.6(2)
C17 C18 Ti2 75.12(16)
C19 C18 Ti2 73.44(14)
C18 C19 C15 106.7(2)
C18 C19 C20 125.5(2)
C15 C19 C20 127.7(2)
C18 C19 Ti2 71.51(15)
C15 C19 Ti2 73.58(14)
C20 C19 Ti2 118.26(17)
C23 C22 C26 106.3(2)
C23 C22 C27 127.3(3)
C26 C22 C27 126.3(2)
C23 C22 Ti2 72.36(14)
C26 C22 Ti2 74.49(15)
C27 C22 Ti2 121.40(18)
C22 C23 C24 108.4(2)
C22 C23 Ti2 72.93(15)
C24 C23 Ti2 73.67(15)
C25 C24 C23 108.7(2)
C25 C24 Ti2 74.93(16)
C23 C24 Ti2 71.60(15)
C24 C25 C26 106.8(2)
C24 C25 C28 124.8(3)
C26 C25 C28 128.2(3)
C24 C25 Ti2 71.38(15)
C26 C25 Ti2 72.21(15)
C28 C25 Ti2 125.23(19)
C25 C26 C22 109.8(2)
C25 C26 Ti2 73.90(15)
C22 C26 Ti2 71.17(15)
C33 C29 C30 108.0(2)
C33 C29 Ti3 77.58(15)
C30 C29 Ti3 71.75(14)
C29 C30 C31 108.7(2)
C29 C30 Ti3 73.54(14)
C31 C30 Ti3 75.97(14)
C32 C31 C30 106.5(2)
C32 C31 C35 125.1(2)
C30 C31 C35 128.1(2)
C32 C31 Ti3 75.51(14)
C30 C31 Ti3 69.69(13)
C35 C31 Ti3 124.95(17)
C31 C32 C33 109.6(2)
C31 C32 Ti3 71.29(14)
C33 C32 Ti3 73.53(14)
C29 C33 C32 107.3(2)
C29 C33 C34 127.7(2)
C32 C33 C34 124.2(2)
C29 C33 Ti3 68.90(14)
C32 C33 Ti3 73.61(14)
C34 C33 Ti3 130.74(17)
C40 C36 C37 106.1(2)
C40 C36 C41 127.1(3)
C37 C36 C41 126.2(3)
C40 C36 Ti3 73.22(15)
C37 C36 Ti3 73.17(14)
C41 C36 Ti3 125.57(19)
C38 C37 C36 109.8(2)
C38 C37 Ti3 76.26(15)
C36 C37 Ti3 72.29(14)
C37 C38 C39 106.5(2)
C37 C38 C42 124.7(2)
C39 C38 C42 128.8(2)
C37 C38 Ti3 70.38(14)
C39 C38 Ti3 71.71(14)
C42 C38 Ti3 124.91(17)
C40 C39 C38 108.9(2)
C40 C39 Ti3 71.74(15)
C38 C39 Ti3 74.88(15)
C39 C40 C36 108.7(2)
C39 C40 Ti3 74.57(15)
C36 C40 Ti3 72.49(15)
N2 N1 Ti1 145.13(16)
N2 N1 Ti3 71.14(12)
Ti1 N1 Ti3 142.37(11)
N1 N2 Ti2 144.13(16)
N1 N2 Ti3 70.95(12)
Ti2 N2 Ti3 143.42(11)
N1 Ti1 C2 87.69(9)
N1 Ti1 C1 120.91(9)
C2 Ti1 C1 34.67(8)
N1 Ti1 C5 139.26(9)
C2 Ti1 C5 57.41(9)
C1 Ti1 C5 34.87(9)
N1 Ti1 C10 86.60(9)
C2 Ti1 C10 149.03(9)
C1 Ti1 C10 132.70(9)
C5 Ti1 C10 134.13(9)
N1 Ti1 C9 95.01(9)
C2 Ti1 C9 175.74(9)
C1 Ti1 C9 143.44(9)
C5 Ti1 C9 118.82(9)
C10 Ti1 C9 34.75(9)
N1 Ti1 C4 111.11(9)
C2 Ti1 C4 58.30(9)
C1 Ti1 C4 58.45(9)
C5 Ti1 C4 34.61(9)
C10 Ti1 C4 150.59(9)
C9 Ti1 C4 117.55(9)
N1 Ti1 C3 81.94(9)
C2 Ti1 C3 34.91(9)
C1 Ti1 C3 58.09(9)
C5 Ti1 C3 57.51(9)
C10 Ti1 C3 167.82(9)
C9 Ti1 C3 142.24(10)
C4 Ti1 C3 35.17(8)
N1 Ti1 C11 112.57(9)
C2 Ti1 C11 124.41(10)
C1 Ti1 C11 98.74(9)
C5 Ti1 C11 105.00(9)
C10 Ti1 C11 34.32(9)
C9 Ti1 C11 57.44(10)
C4 Ti1 C11 136.30(9)
C3 Ti1 C11 156.80(9)
N1 Ti1 C8 128.26(9)
C2 Ti1 C8 142.47(9)
C1 Ti1 C8 110.82(9)
C5 Ti1 C8 85.27(9)
C10 Ti1 C8 57.07(9)
C9 Ti1 C8 34.13(9)
C4 Ti1 C8 94.04(9)
C3 Ti1 C8 128.55(9)
C11 Ti1 C8 57.21(9)
N1 Ti1 C12 142.79(9)
C2 Ti1 C12 122.56(9)
C1 Ti1 C12 88.11(9)
C5 Ti1 C12 77.89(9)
C10 Ti1 C12 56.24(9)
C9 Ti1 C12 56.33(9)
C4 Ti1 C12 103.77(9)
C3 Ti1 C12 135.25(9)
C11 Ti1 C12 33.97(9)
C8 Ti1 C12 33.95(9)
N2 Ti2 C18 122.43(9)
N2 Ti2 C23 84.92(9)
C18 Ti2 C23 126.79(10)
N2 Ti2 C22 111.60(9)
C18 Ti2 C22 92.82(10)
C23 Ti2 C22 34.71(9)
N2 Ti2 C19 88.44(9)
C18 Ti2 C19 35.05(9)
C23 Ti2 C19 139.51(9)
C22 Ti2 C19 115.91(9)
N2 Ti2 C16 110.89(9)
C18 Ti2 C16 57.37(10)
C23 Ti2 C16 158.64(9)
C22 Ti2 C16 136.83(9)
C19 Ti2 C16 58.06(9)
N2 Ti2 C24 93.31(9)
C18 Ti2 C24 141.44(10)
C23 Ti2 C24 34.74(9)
C22 Ti2 C24 57.67(9)
C19 Ti2 C24 173.52(9)
C16 Ti2 C24 126.66(10)
N2 Ti2 C15 82.36(8)
C18 Ti2 C15 57.59(9)
C23 Ti2 C15 166.12(9)
C22 Ti2 C15 149.41(9)
C19 Ti2 C15 34.82(9)
C16 Ti2 C15 34.84(9)
C24 Ti2 C15 151.63(9)
N2 Ti2 C17 139.66(9)
C18 Ti2 C17 34.54(10)
C23 Ti2 C17 134.85(9)
C22 Ti2 C17 103.57(10)
C19 Ti2 C17 57.94(9)
C16 Ti2 C17 34.16(9)
C24 Ti2 C17 122.70(10)
C15 Ti2 C17 57.36(9)
N2 Ti2 C26 141.41(9)
C18 Ti2 C26 85.48(10)
C23 Ti2 C26 56.48(10)
C22 Ti2 C26 34.34(9)
C19 Ti2 C26 119.60(9)
C16 Ti2 C26 106.66(10)
C24 Ti2 C26 56.04(9)
C15 Ti2 C26 135.93(9)
C17 Ti2 C26 78.63(10)
N2 Ti2 C25 126.10(9)
C18 Ti2 C25 111.17(10)
C23 Ti2 C25 56.97(10)
C22 Ti2 C25 57.51(9)
C19 Ti2 C25 145.41(9)
C16 Ti2 C25 101.67(9)
C24 Ti2 C25 33.68(9)
C15 Ti2 C25 136.21(9)
C17 Ti2 C25 89.22(10)
C26 Ti2 C25 33.88(9)
N1 Ti3 N2 37.91(8)
N1 Ti3 C30 97.30(8)
N2 Ti3 C30 85.92(8)
N1 Ti3 C29 83.29(8)
N2 Ti3 C29 94.07(8)
C30 Ti3 C29 34.72(9)
N1 Ti3 C36 119.78(9)
N2 Ti3 C36 135.38(9)
C30 Ti3 C36 138.00(9)
C29 Ti3 C36 125.75(9)
N1 Ti3 C40 142.37(9)
N2 Ti3 C40 129.47(9)
C30 Ti3 C40 119.03(9)
C29 Ti3 C40 132.22(9)
C36 Ti3 C40 34.28(9)
N1 Ti3 C37 88.57(8)
N2 Ti3 C37 101.78(9)
C30 Ti3 C37 172.28(9)
C29 Ti3 C37 142.31(9)
C36 Ti3 C37 34.54(9)
C40 Ti3 C37 56.30(9)
N1 Ti3 C39 117.10(9)
N2 Ti3 C39 95.79(9)
C30 Ti3 C39 124.83(9)
C29 Ti3 C39 156.29(9)
C36 Ti3 C39 56.53(10)
C40 Ti3 C39 33.69(9)
C37 Ti3 C39 55.57(9)
N1 Ti3 C31 131.63(9)
N2 Ti3 C31 112.68(9)
C30 Ti3 C31 34.34(8)
C29 Ti3 C31 57.01(9)
C36 Ti3 C31 106.40(9)
C40 Ti3 C31 85.00(9)
C37 Ti3 C31 139.66(9)
C39 Ti3 C31 99.28(9)
N1 Ti3 C38 87.59(8)
N2 Ti3 C38 80.74(8)
C30 Ti3 C38 151.35(9)
C29 Ti3 C38 170.23(9)
C36 Ti3 C38 56.67(9)
C40 Ti3 C38 55.98(9)
C37 Ti3 C38 33.37(9)
C39 Ti3 C38 33.41(8)
C31 Ti3 C38 132.65(9)
N1 Ti3 C33 105.97(8)
N2 Ti3 C33 126.89(9)
C30 Ti3 C33 56.12(9)
C29 Ti3 C33 33.52(8)
C36 Ti3 C33 92.67(9)
C40 Ti3 C33 102.57(9)
C37 Ti3 C33 117.45(9)
C39 Ti3 C33 135.32(9)
C31 Ti3 C33 55.69(8)
C38 Ti3 C33 148.90(9)
N1 Ti3 C32 137.45(8)
N2 Ti3 C32 141.52(8)
C30 Ti3 C32 55.61(9)
C29 Ti3 C32 55.46(9)
C36 Ti3 C32 82.75(9)
C40 Ti3 C32 76.80(9)
C37 Ti3 C32 116.70(9)
C39 Ti3 C32 105.44(9)
C31 Ti3 C32 33.20(8)
C38 Ti3 C32 132.61(9)
C33 Ti3 C32 32.86(8)

loop_
_geom_bond_atom_site_label_1
_geom_bond_atom_site_label_2
_geom_bond_distance
C1 C2 1.407(3)
C1 C5 1.415(4)
C1 C6 1.506(4)
C1 Ti1 2.362(3)
C2 C3 1.422(4)
C2 Ti1 2.360(3)
C3 C4 1.435(3)
C3 C15 1.458(3)
C3 Ti1 2.380(3)
C4 C5 1.408(4)
C4 C7 1.511(4)
C4 Ti1 2.370(2)
C5 Ti1 2.362(2)
C8 C9 1.405(4)
C8 C12 1.412(4)
C8 C13 1.501(4)
C8 Ti1 2.414(3)
C9 C10 1.415(4)
C9 Ti1 2.370(3)
C10 C11 1.412(4)
C10 Ti1 2.369(3)
C11 C12 1.413(4)
C11 C14 1.500(4)
C11 Ti1 2.414(3)
C12 Ti1 2.423(3)
C15 C19 1.428(4)
C15 C16 1.430(4)
C15 Ti2 2.398(3)
C16 C17 1.406(4)
C16 Ti2 2.378(3)
C17 C18 1.413(4)
C17 C21 1.515(4)
C17 Ti2 2.409(3)
C18 C19 1.421(4)
C18 Ti2 2.348(3)
C19 C20 1.500(4)
C19 Ti2 2.373(3)
C22 C23 1.412(4)
C22 C26 1.413(4)
C22 C27 1.510(4)
C22 Ti2 2.371(3)
C23 C24 1.419(4)
C23 Ti2 2.363(3)
C24 C25 1.399(4)
C24 Ti2 2.390(3)
C25 C26 1.413(4)
C25 C28 1.504(4)
C25 Ti2 2.436(3)
C26 Ti2 2.414(3)
C29 C33 1.411(4)
C29 C30 1.416(4)
C29 Ti3 2.384(3)
C30 C31 1.420(4)
C30 Ti3 2.361(2)
C31 C32 1.412(4)
C31 C35 1.509(4)
C31 Ti3 2.442(2)
C32 C33 1.412(4)
C32 Ti3 2.497(2)
C33 C34 1.509(4)
C33 Ti3 2.496(3)
C36 C40 1.415(4)
C36 C37 1.426(4)
C36 C41 1.491(4)
C36 Ti3 2.396(3)
C37 C38 1.406(4)
C37 Ti3 2.407(3)
C38 C39 1.416(4)
C38 C42 1.494(4)
C38 Ti3 2.483(3)
C39 C40 1.405(4)
C39 Ti3 2.442(3)
C40 Ti3 2.405(3)
N1 N2 1.320(3)
N1 Ti1 1.974(2)
N1 Ti3 2.030(2)
N2 Ti2 1.984(2)
N2 Ti3 2.033(2)

loop_
_geom_torsion_atom_site_label_1
_geom_torsion_atom_site_label_2
_geom_torsion_atom_site_label_3
_geom_torsion_atom_site_label_4
_geom_torsion
C5 C1 C2 C3 -0.1(3)
C6 C1 C2 C3 -176.9(2)
Ti1 C1 C2 C3 64.84(17)
C5 C1 C2 Ti1 -64.94(17)
C6 C1 C2 Ti1 118.3(3)
C1 C2 C3 C4 -0.8(3)
Ti1 C2 C3 C4 63.63(17)
C1 C2 C3 C15 171.0(2)
Ti1 C2 C3 C15 -124.5(2)
C1 C2 C3 Ti1 -64.47(18)
C2 C3 C4 C5 1.4(3)
C15 C3 C4 C5 -170.2(2)
Ti1 C3 C4 C5 64.92(17)
C2 C3 C4 C7 174.1(2)
C15 C3 C4 C7 2.5(4)
Ti1 C3 C4 C7 -122.4(3)
C2 C3 C4 Ti1 -63.48(17)
C15 C3 C4 Ti1 124.9(2)
C3 C4 C5 C1 -1.5(3)
C7 C4 C5 C1 -174.2(2)
Ti1 C4 C5 C1 63.66(18)
C3 C4 C5 Ti1 -65.20(17)
C7 C4 C5 Ti1 122.2(3)
C2 C1 C5 C4 1.0(3)
C6 C1 C5 C4 177.8(2)
Ti1 C1 C5 C4 -63.94(18)
C2 C1 C5 Ti1 64.97(17)
C6 C1 C5 Ti1 -118.3(3)
C12 C8 C9 C10 0.1(3)
C13 C8 C9 C10 -174.3(2)
Ti1 C8 C9 C10 65.32(17)
C12 C8 C9 Ti1 -65.24(18)
C13 C8 C9 Ti1 120.4(3)
C8 C9 C10 C11 -0.3(3)
Ti1 C9 C10 C11 66.36(18)
C8 C9 C10 Ti1 -66.68(18)
C9 C10 C11 C12 0.4(3)
Ti1 C10 C11 C12 65.54(18)
C9 C10 C11 C14 172.7(3)
Ti1 C10 C11 C14 -122.2(3)
C9 C10 C11 Ti1 -65.12(18)
C9 C8 C12 C11 0.2(3)
C13 C8 C12 C11 174.6(2)
Ti1 C8 C12 C11 -63.60(18)
C9 C8 C12 Ti1 63.79(17)
C13 C8 C12 Ti1 -121.8(3)
C10 C11 C12 C8 -0.4(3)
C14 C11 C12 C8 -173.0(3)
Ti1 C11 C12 C8 63.61(18)
C10 C11 C12 Ti1 -63.99(17)
C14 C11 C12 Ti1 123.4(3)
C2 C3 C15 C19 143.7(3)
C4 C3 C15 C19 -46.1(4)
Ti1 C3 C15 C19 49.9(4)
C2 C3 C15 C16 -41.5(4)
C4 C3 C15 C16 128.7(3)
Ti1 C3 C15 C16 -135.3(2)
C2 C3 C15 Ti2 47.9(3)
C4 C3 C15 Ti2 -141.9(2)
Ti1 C3 C15 Ti2 -45.9(3)
C19 C15 C16 C17 3.1(3)
C3 C15 C16 C17 -172.8(2)
Ti2 C15 C16 C17 66.20(18)
C19 C15 C16 Ti2 -63.10(17)
C3 C15 C16 Ti2 121.0(2)
C15 C16 C17 C18 -3.9(3)
Ti2 C16 C17 C18 61.79(19)
C15 C16 C17 C21 167.0(3)
Ti2 C16 C17 C21 -127.3(3)
C15 C16 C17 Ti2 -65.69(18)
C16 C17 C18 C19 3.3(3)
C21 C17 C18 C19 -167.3(3)
Ti2 C17 C18 C19 65.94(18)
C16 C17 C18 Ti2 -62.68(19)
C21 C17 C18 Ti2 126.7(3)
C17 C18 C19 C15 -1.4(3)
Ti2 C18 C19 C15 65.68(17)
C17 C18 C19 C20 -179.0(2)
Ti2 C18 C19 C20 -112.0(2)
C17 C18 C19 Ti2 -67.03(19)
C16 C15 C19 C18 -1.1(3)
C3 C15 C19 C18 174.3(2)
Ti2 C15 C19 C18 -64.29(17)
C16 C15 C19 C20 176.6(2)
C3 C15 C19 C20 -8.1(4)
Ti2 C15 C19 C20 113.3(3)
C16 C15 C19 Ti2 63.23(17)
C3 C15 C19 Ti2 -121.4(3)
C26 C22 C23 C24 1.7(3)
C27 C22 C23 C24 177.9(2)
Ti2 C22 C23 C24 -65.66(17)
C26 C22 C23 Ti2 67.33(18)
C27 C22 C23 Ti2 -116.4(3)
C22 C23 C24 C25 -1.1(3)
Ti2 C23 C24 C25 -66.32(18)
C22 C23 C24 Ti2 65.18(18)
C23 C24 C25 C26 0.1(3)
Ti2 C24 C25 C26 -64.02(18)
C23 C24 C25 C28 -175.4(3)
Ti2 C24 C25 C28 120.5(3)
C23 C24 C25 Ti2 64.14(17)
C24 C25 C26 C22 0.9(3)
C28 C25 C26 C22 176.2(3)
Ti2 C25 C26 C22 -62.53(19)
C24 C25 C26 Ti2 63.46(18)
C28 C25 C26 Ti2 -121.2(3)
C23 C22 C26 C25 -1.6(3)
C27 C22 C26 C25 -177.9(2)
Ti2 C22 C26 C25 64.25(19)
C23 C22 C26 Ti2 -65.86(17)
C27 C22 C26 Ti2 117.8(3)
C33 C29 C30 C31 -1.3(3)
Ti3 C29 C30 C31 68.50(17)
C33 C29 C30 Ti3 -69.78(17)
C29 C30 C31 C32 0.3(3)
Ti3 C30 C31 C32 67.19(17)
C29 C30 C31 C35 174.0(2)
Ti3 C30 C31 C35 -119.1(3)
C29 C30 C31 Ti3 -66.88(17)
C30 C31 C32 C33 0.8(3)
C35 C31 C32 C33 -173.2(2)
Ti3 C31 C32 C33 64.03(18)
C30 C31 C32 Ti3 -63.24(17)
C35 C31 C32 Ti3 122.8(3)
C30 C29 C33 C32 1.8(3)
Ti3 C29 C33 C32 -64.11(17)
C30 C29 C33 C34 -168.3(2)
Ti3 C29 C33 C34 125.9(3)
C30 C29 C33 Ti3 65.86(17)
C31 C32 C33 C29 -1.6(3)
Ti3 C32 C33 C29 61.03(17)
C31 C32 C33 C34 168.9(2)
Ti3 C32 C33 C34 -128.5(2)
C31 C32 C33 Ti3 -62.61(18)
C40 C36 C37 C38 -1.3(3)
C41 C36 C37 C38 170.2(3)
Ti3 C36 C37 C38 -67.66(18)
C40 C36 C37 Ti3 66.35(18)
C41 C36 C37 Ti3 -122.1(3)
C36 C37 C38 C39 2.0(3)
Ti3 C37 C38 C39 -63.07(17)
C36 C37 C38 C42 -175.4(2)
Ti3 C37 C38 C42 119.5(2)
C36 C37 C38 Ti3 65.11(18)
C37 C38 C39 C40 -2.0(3)
C42 C38 C39 C40 175.3(2)
Ti3 C38 C39 C40 -64.18(18)
C37 C38 C39 Ti3 62.18(17)
C42 C38 C39 Ti3 -120.5(3)
C38 C39 C40 C36 1.2(3)
Ti3 C39 C40 C36 -65.00(18)
C38 C39 C40 Ti3 66.22(18)
C37 C36 C40 C39 0.0(3)
C41 C36 C40 C39 -171.4(3)
Ti3 C36 C40 C39 66.36(18)
C37 C36 C40 Ti3 -66.31(17)
C41 C36 C40 Ti3 122.3(3)
Ti1 N1 N2 Ti2 -26.7(5)
Ti3 N1 N2 Ti2 166.5(3)
Ti1 N1 N2 Ti3 166.8(3)
N2 N1 Ti1 C2 -20.9(3)
Ti3 N1 Ti1 C2 138.43(18)
N2 N1 Ti1 C1 -31.3(3)
Ti3 N1 Ti1 C1 128.02(17)
N2 N1 Ti1 C5 8.4(4)
Ti3 N1 Ti1 C5 167.65(14)
N2 N1 Ti1 C10 -170.4(3)
Ti3 N1 Ti1 C10 -11.12(18)
N2 N1 Ti1 C9 155.8(3)
Ti3 N1 Ti1 C9 -44.87(19)
N2 N1 Ti1 C4 33.7(3)
Ti3 N1 Ti1 C4 -166.98(16)
N2 N1 Ti1 C3 13.7(3)
Ti3 N1 Ti1 C3 173.02(19)
N2 N1 Ti1 C11 -147.4(3)
Ti3 N1 Ti1 C11 11.9(2)
N2 N1 Ti1 C8 147.4(3)
Ti3 N1 Ti1 C8 -53.4(2)
N2 N1 Ti1 C12 -167.7(2)
Ti3 N1 Ti1 C12 -8.5(3)
C1 C2 Ti1 N1 -164.18(16)
C3 C2 Ti1 N1 79.20(15)
C3 C2 Ti1 C1 -116.6(2)
C1 C2 Ti1 C5 38.04(15)
C3 C2 Ti1 C5 -78.58(16)
C1 C2 Ti1 C10 -84.7(2)
C3 C2 Ti1 C10 158.68(17)
C1 C2 Ti1 C9 66.4(13)
C3 C2 Ti1 C9 -50.3(13)
C1 C2 Ti1 C4 79.16(16)
C3 C2 Ti1 C4 -37.46(14)
C1 C2 Ti1 C3 116.6(2)
C1 C2 Ti1 C11 -48.21(18)
C3 C2 Ti1 C11 -164.83(14)
C1 C2 Ti1 C8 31.1(2)
C3 C2 Ti1 C8 -85.54(19)
C1 C2 Ti1 C12 -7.25(19)
C3 C2 Ti1 C12 -123.87(15)
C2 C1 Ti1 N1 18.51(18)
C5 C1 Ti1 N1 133.26(15)
C6 C1 Ti1 N1 -103.8(2)
C5 C1 Ti1 C2 114.8(2)
C6 C1 Ti1 C2 -122.3(3)
C2 C1 Ti1 C5 -114.8(2)
C6 C1 Ti1 C5 122.9(3)
C2 C1 Ti1 C10 135.80(16)
C5 C1 Ti1 C10 -109.45(17)
C6 C1 Ti1 C10 13.5(3)
C2 C1 Ti1 C9 -173.44(16)
C5 C1 Ti1 C9 -58.7(2)
C6 C1 Ti1 C9 64.3(3)
C2 C1 Ti1 C4 -78.67(16)
C5 C1 Ti1 C4 36.08(15)
C6 C1 Ti1 C4 159.0(2)
C2 C1 Ti1 C3 -37.06(15)
C5 C1 Ti1 C3 77.69(16)
C6 C1 Ti1 C3 -159.4(2)
C2 C1 Ti1 C11 141.52(15)
C5 C1 Ti1 C11 -103.73(16)
C6 C1 Ti1 C11 19.2(2)
C2 C1 Ti1 C8 -160.34(15)
C5 C1 Ti1 C8 -45.59(17)
C6 C1 Ti1 C8 77.4(2)
C2 C1 Ti1 C12 173.89(16)
C5 C1 Ti1 C12 -71.36(16)
C6 C1 Ti1 C12 51.6(2)
C4 C5 Ti1 N1 44.7(2)
C1 C5 Ti1 N1 -73.2(2)
C4 C5 Ti1 C2 80.10(16)
C1 C5 Ti1 C2 -37.82(14)
C4 C5 Ti1 C1 117.9(2)
C4 C5 Ti1 C10 -136.98(16)
C1 C5 Ti1 C10 105.10(17)
C4 C5 Ti1 C9 -97.59(17)
C1 C5 Ti1 C9 144.49(15)
C1 C5 Ti1 C4 -117.9(2)
C4 C5 Ti1 C3 38.42(14)
C1 C5 Ti1 C3 -79.50(16)
C4 C5 Ti1 C11 -158.35(15)
C1 C5 Ti1 C11 83.73(16)
C4 C5 Ti1 C8 -104.14(16)
C1 C5 Ti1 C8 137.94(16)
C4 C5 Ti1 C12 -137.67(16)
C1 C5 Ti1 C12 104.41(16)
C11 C10 Ti1 N1 140.26(16)
C9 C10 Ti1 N1 -103.84(15)
C11 C10 Ti1 C2 60.5(2)
C9 C10 Ti1 C2 176.39(16)
C11 C10 Ti1 C1 10.1(2)
C9 C10 Ti1 C1 125.96(16)
C11 C10 Ti1 C5 -38.6(2)
C9 C10 Ti1 C5 77.28(19)
C11 C10 Ti1 C9 -115.9(2)
C11 C10 Ti1 C4 -90.7(2)
C9 C10 Ti1 C4 25.2(3)
C11 C10 Ti1 C3 160.1(4)
C9 C10 Ti1 C3 -84.0(5)
C9 C10 Ti1 C11 115.9(2)
C11 C10 Ti1 C8 -78.71(16)
C9 C10 Ti1 C8 37.20(14)
C11 C10 Ti1 C12 -37.81(15)
C9 C10 Ti1 C12 78.09(16)
C8 C9 Ti1 N1 -168.08(16)
C10 C9 Ti1 N1 76.65(15)
C8 C9 Ti1 C2 -38.8(13)
C10 C9 Ti1 C2 -154.1(12)
C8 C9 Ti1 C1 22.2(2)
C10 C9 Ti1 C1 -93.1(2)
C8 C9 Ti1 C5 -11.69(19)
C10 C9 Ti1 C5 -126.95(15)
C8 C9 Ti1 C10 115.3(2)
C8 C9 Ti1 C4 -51.11(18)
C10 C9 Ti1 C4 -166.38(14)
C8 C9 Ti1 C3 -84.8(2)
C10 C9 Ti1 C3 159.95(15)
C8 C9 Ti1 C11 78.27(17)
C10 C9 Ti1 C11 -37.00(15)
C10 C9 Ti1 C8 -115.3(2)
C8 C9 Ti1 C12 37.46(15)
C10 C9 Ti1 C12 -77.80(16)
C5 C4 Ti1 N1 -150.51(15)
C3 C4 Ti1 N1 -36.01(16)
C7 C4 Ti1 N1 86.9(2)
C5 C4 Ti1 C2 -77.32(16)
C3 C4 Ti1 C2 37.17(14)
C7 C4 Ti1 C2 160.1(2)
C5 C4 Ti1 C1 -36.35(15)
C3 C4 Ti1 C1 78.14(16)
C7 C4 Ti1 C1 -159.0(2)
C3 C4 Ti1 C5 114.5(2)
C7 C4 Ti1 C5 -122.6(3)
C5 C4 Ti1 C10 85.7(2)
C3 C4 Ti1 C10 -159.76(18)
C7 C4 Ti1 C10 -36.9(3)
C5 C4 Ti1 C9 101.61(16)
C3 C4 Ti1 C9 -143.89(14)
C7 C4 Ti1 C9 -21.0(2)
C5 C4 Ti1 C3 -114.5(2)
C7 C4 Ti1 C3 122.9(3)
C5 C4 Ti1 C11 31.0(2)
C3 C4 Ti1 C11 145.54(15)
C7 C4 Ti1 C11 -91.6(2)
C5 C4 Ti1 C8 75.65(16)
C3 C4 Ti1 C8 -169.85(15)
C7 C4 Ti1 C8 -47.0(2)
C5 C4 Ti1 C12 42.68(16)
C3 C4 Ti1 C12 157.17(15)
C7 C4 Ti1 C12 -80.0(2)
C2 C3 Ti1 N1 -97.58(15)
C4 C3 Ti1 N1 146.36(16)
C15 C3 Ti1 N1 22.9(2)
C4 C3 Ti1 C2 -116.1(2)
C15 C3 Ti1 C2 120.5(3)
C2 C3 Ti1 C1 36.81(14)
C4 C3 Ti1 C1 -79.26(16)
C15 C3 Ti1 C1 157.3(3)
C2 C3 Ti1 C5 78.27(16)
C4 C3 Ti1 C5 -37.79(14)
C15 C3 Ti1 C5 -161.2(3)
C2 C3 Ti1 C10 -117.6(4)
C4 C3 Ti1 C10 126.4(4)
C15 C3 Ti1 C10 2.9(6)
C2 C3 Ti1 C9 174.65(15)
C4 C3 Ti1 C9 58.6(2)
C15 C3 Ti1 C9 -64.9(3)
C2 C3 Ti1 C4 116.1(2)
C15 C3 Ti1 C4 -123.4(3)
C2 C3 Ti1 C11 33.2(3)
C4 C3 Ti1 C11 -82.8(3)
C15 C3 Ti1 C11 153.7(2)
C2 C3 Ti1 C8 129.05(15)
C4 C3 Ti1 C8 12.99(19)
C15 C3 Ti1 C8 -110.5(2)
C2 C3 Ti1 C12 83.70(18)
C4 C3 Ti1 C12 -32.4(2)
C15 C3 Ti1 C12 -155.8(2)
C10 C11 Ti1 N1 -43.72(18)
C12 C11 Ti1 N1 -157.92(15)
C14 C11 Ti1 N1 80.3(2)
C10 C11 Ti1 C2 -147.13(15)
C12 C11 Ti1 C2 98.67(17)
C14 C11 Ti1 C2 -23.1(3)
C10 C11 Ti1 C1 -172.54(16)
C12 C11 Ti1 C1 73.26(17)
C14 C11 Ti1 C1 -48.5(2)
C10 C11 Ti1 C5 152.36(15)
C12 C11 Ti1 C5 38.16(18)
C14 C11 Ti1 C5 -83.6(2)
C12 C11 Ti1 C10 -114.2(2)
C14 C11 Ti1 C10 124.0(3)
C10 C11 Ti1 C9 37.47(15)
C12 C11 Ti1 C9 -76.73(17)
C14 C11 Ti1 C9 161.5(3)
C10 C11 Ti1 C4 134.71(16)
C12 C11 Ti1 C4 20.5(2)
C14 C11 Ti1 C4 -101.3(2)
C10 C11 Ti1 C3 -169.5(2)
C12 C11 Ti1 C3 76.3(3)
C14 C11 Ti1 C3 -45.4(4)
C10 C11 Ti1 C8 78.28(17)
C12 C11 Ti1 C8 -35.92(15)
C14 C11 Ti1 C8 -157.7(3)
C10 C11 Ti1 C12 114.2(2)
C14 C11 Ti1 C12 -121.8(3)
C9 C8 Ti1 N1 15.2(2)
C12 C8 Ti1 N1 130.16(15)
C13 C8 Ti1 N1 -107.0(2)
C9 C8 Ti1 C2 175.61(16)
C12 C8 Ti1 C2 -69.4(2)
C13 C8 Ti1 C2 53.4(3)
C9 C8 Ti1 C1 -166.07(16)
C12 C8 Ti1 C1 -51.10(17)
C13 C8 Ti1 C1 71.7(2)
C9 C8 Ti1 C5 169.74(17)
C12 C8 Ti1 C5 -75.29(16)
C13 C8 Ti1 C5 47.5(2)
C9 C8 Ti1 C10 -37.89(16)
C12 C8 Ti1 C10 77.08(16)
C13 C8 Ti1 C10 -160.1(3)
C12 C8 Ti1 C9 115.0(2)
C13 C8 Ti1 C9 -122.2(3)
C9 C8 Ti1 C4 136.22(17)
C12 C8 Ti1 C4 -108.80(16)
C13 C8 Ti1 C4 14.0(2)
C9 C8 Ti1 C3 128.77(16)
C12 C8 Ti1 C3 -116.26(16)
C13 C8 Ti1 C3 6.6(3)
C9 C8 Ti1 C11 -79.02(17)
C12 C8 Ti1 C11 35.95(15)
C13 C8 Ti1 C11 158.8(3)
C9 C8 Ti1 C12 -115.0(2)
C13 C8 Ti1 C12 122.8(3)
C8 C12 Ti1 N1 -82.9(2)
C11 C12 Ti1 N1 35.0(2)
C8 C12 Ti1 C2 137.42(15)
C11 C12 Ti1 C2 -104.62(17)
C8 C12 Ti1 C1 133.30(16)
C11 C12 Ti1 C1 -108.74(17)
C8 C12 Ti1 C5 99.65(16)
C11 C12 Ti1 C5 -142.38(17)
C8 C12 Ti1 C10 -79.75(17)
C11 C12 Ti1 C10 38.22(16)
C8 C12 Ti1 C9 -37.67(15)
C11 C12 Ti1 C9 80.30(17)
C8 C12 Ti1 C4 76.46(16)
C11 C12 Ti1 C4 -165.57(16)
C8 C12 Ti1 C3 94.97(18)
C11 C12 Ti1 C3 -147.06(16)
C8 C12 Ti1 C11 -118.0(2)
C11 C12 Ti1 C8 118.0(2)
N1 N2 Ti2 C18 -39.9(3)
Ti3 N2 Ti2 C18 118.37(18)
N1 N2 Ti2 C23 -170.9(3)
Ti3 N2 Ti2 C23 -12.61(18)
N1 N2 Ti2 C22 -148.2(3)
Ti3 N2 Ti2 C22 10.1(2)
N1 N2 Ti2 C19 -30.8(3)
Ti3 N2 Ti2 C19 127.41(18)
N1 N2 Ti2 C16 23.9(3)
Ti3 N2 Ti2 C16 -177.81(16)
N1 N2 Ti2 C24 155.4(3)
Ti3 N2 Ti2 C24 -46.35(19)
N1 N2 Ti2 C15 3.6(3)
Ti3 N2 Ti2 C15 161.82(19)
N1 N2 Ti2 C17 0.7(3)
Ti3 N2 Ti2 C17 158.95(16)
N1 N2 Ti2 C26 -170.1(2)
Ti3 N2 Ti2 C26 -11.9(3)
N1 N2 Ti2 C25 147.0(3)
Ti3 N2 Ti2 C25 -54.7(2)
C17 C18 Ti2 N2 132.05(16)
C19 C18 Ti2 N2 15.87(19)
C17 C18 Ti2 C23 -117.82(17)
C19 C18 Ti2 C23 126.00(16)
C17 C18 Ti2 C22 -110.06(16)
C19 C18 Ti2 C22 133.76(16)
C17 C18 Ti2 C19 116.2(2)
C17 C18 Ti2 C16 36.61(15)
C19 C18 Ti2 C16 -79.57(16)
C17 C18 Ti2 C24 -72.9(2)
C19 C18 Ti2 C24 170.91(16)
C17 C18 Ti2 C15 78.20(17)
C19 C18 Ti2 C15 -37.98(15)
C19 C18 Ti2 C17 -116.2(2)
C17 C18 Ti2 C26 -76.48(16)
C19 C18 Ti2 C26 167.34(16)
C17 C18 Ti2 C25 -53.95(18)
C19 C18 Ti2 C25 -170.13(15)
C22 C23 Ti2 N2 141.00(16)
C24 C23 Ti2 N2 -103.29(16)
C22 C23 Ti2 C18 13.7(2)
C24 C23 Ti2 C18 129.43(17)
C24 C23 Ti2 C22 115.7(2)
C22 C23 Ti2 C19 59.4(2)
C24 C23 Ti2 C19 175.12(15)
C22 C23 Ti2 C16 -79.9(3)
C24 C23 Ti2 C16 35.8(3)
C22 C23 Ti2 C24 -115.7(2)
C22 C23 Ti2 C15 117.4(4)
C24 C23 Ti2 C15 -126.9(4)
C22 C23 Ti2 C17 -31.3(2)
C24 C23 Ti2 C17 84.4(2)
C22 C23 Ti2 C26 -38.46(15)
C24 C23 Ti2 C26 77.25(17)
C22 C23 Ti2 C25 -79.25(17)
C24 C23 Ti2 C25 36.46(15)
C23 C22 Ti2 N2 -42.39(17)
C26 C22 Ti2 N2 -155.59(15)
C27 C22 Ti2 N2 81.0(2)
C23 C22 Ti2 C18 -169.04(16)
C26 C22 Ti2 C18 77.76(17)
C27 C22 Ti2 C18 -45.6(2)
C26 C22 Ti2 C23 -113.2(2)
C27 C22 Ti2 C23 123.4(3)
C23 C22 Ti2 C19 -141.58(16)
C26 C22 Ti2 C19 105.21(16)
C27 C22 Ti2 C19 -18.2(2)
C23 C22 Ti2 C16 148.39(16)
C26 C22 Ti2 C16 35.2(2)
C27 C22 Ti2 C16 -88.2(2)
C23 C22 Ti2 C24 37.41(16)
C26 C22 Ti2 C24 -75.79(17)
C27 C22 Ti2 C24 160.8(3)
C23 C22 Ti2 C15 -155.25(18)
C26 C22 Ti2 C15 91.5(2)
C27 C22 Ti2 C15 -31.8(3)
C23 C22 Ti2 C17 157.74(16)
C26 C22 Ti2 C17 44.54(18)
C27 C22 Ti2 C17 -78.8(2)
C23 C22 Ti2 C26 113.2(2)
C27 C22 Ti2 C26 -123.4(3)
C23 C22 Ti2 C25 77.55(17)
C26 C22 Ti2 C25 -35.65(16)
C27 C22 Ti2 C25 -159.0(3)
C18 C19 Ti2 N2 -166.65(16)
C15 C19 Ti2 N2 78.82(15)
C20 C19 Ti2 N2 -45.6(2)
C15 C19 Ti2 C18 -114.5(2)
C20 C19 Ti2 C18 121.0(3)
C18 C19 Ti2 C23 -86.3(2)
C15 C19 Ti2 C23 159.14(15)
C20 C19 Ti2 C23 34.7(3)
C18 C19 Ti2 C22 -53.32(18)
C15 C19 Ti2 C22 -167.84(14)
C20 C19 Ti2 C22 67.7(2)
C18 C19 Ti2 C16 77.42(17)
C15 C19 Ti2 C16 -37.11(14)
C20 C19 Ti2 C16 -161.6(2)
C18 C19 Ti2 C24 -60.9(9)
C15 C19 Ti2 C24 -175.4(8)
C20 C19 Ti2 C24 60.2(9)
C18 C19 Ti2 C15 114.5(2)
C20 C19 Ti2 C15 -124.5(3)
C18 C19 Ti2 C17 36.89(16)
C15 C19 Ti2 C17 -77.63(16)
C20 C19 Ti2 C17 157.9(2)
C18 C19 Ti2 C26 -14.55(19)
C15 C19 Ti2 C26 -129.08(15)
C20 C19 Ti2 C26 106.5(2)
C18 C19 Ti2 C25 16.4(2)
C15 C19 Ti2 C25 -98.17(19)
C20 C19 Ti2 C25 137.4(2)
C17 C16 Ti2 N2 -152.95(16)
C15 C16 Ti2 N2 -37.13(17)
C17 C16 Ti2 C18 -37.02(16)
C15 C16 Ti2 C18 78.80(17)
C17 C16 Ti2 C23 71.3(3)
C15 C16 Ti2 C23 -172.8(2)
C17 C16 Ti2 C22 16.3(2)
C15 C16 Ti2 C22 132.14(16)
C17 C16 Ti2 C19 -78.74(18)
C15 C16 Ti2 C19 37.08(15)
C17 C16 Ti2 C24 95.89(18)
C15 C16 Ti2 C24 -148.29(15)
C17 C16 Ti2 C15 -115.8(2)
C15 C16 Ti2 C17 115.8(2)
C17 C16 Ti2 C26 36.16(18)
C15 C16 Ti2 C26 151.98(15)
C17 C16 Ti2 C25 70.78(18)
C15 C16 Ti2 C25 -173.41(15)
C25 C24 Ti2 N2 -167.77(15)
C23 C24 Ti2 N2 76.18(16)
C25 C24 Ti2 C18 33.1(2)
C23 C24 Ti2 C18 -82.9(2)
C25 C24 Ti2 C23 116.0(2)
C25 C24 Ti2 C22 78.66(17)
C23 C24 Ti2 C22 -37.38(15)
C25 C24 Ti2 C19 86.7(8)
C23 C24 Ti2 C19 -29.4(9)
C25 C24 Ti2 C16 -48.55(19)
C23 C24 Ti2 C16 -164.60(15)
C25 C24 Ti2 C15 -87.8(2)
C23 C24 Ti2 C15 156.20(18)
C25 C24 Ti2 C17 -6.96(19)
C23 C24 Ti2 C17 -123.01(17)
C25 C24 Ti2 C26 37.41(15)
C23 C24 Ti2 C26 -78.63(17)
C23 C24 Ti2 C25 -116.0(2)
C19 C15 Ti2 N2 -98.33(15)
C16 C15 Ti2 N2 145.32(16)
C3 C15 Ti2 N2 28.9(2)
C19 C15 Ti2 C18 38.23(15)
C16 C15 Ti2 C18 -78.12(17)
C3 C15 Ti2 C18 165.5(3)
C19 C15 Ti2 C23 -74.6(4)
C16 C15 Ti2 C23 169.1(3)
C3 C15 Ti2 C23 52.7(5)
C19 C15 Ti2 C22 21.9(2)
C16 C15 Ti2 C22 -94.5(2)
C3 C15 Ti2 C22 149.1(2)
C16 C15 Ti2 C19 -116.4(2)
C3 C15 Ti2 C19 127.3(3)
C19 C15 Ti2 C16 116.4(2)
C3 C15 Ti2 C16 -116.4(3)
C19 C15 Ti2 C24 178.91(18)
C16 C15 Ti2 C24 62.6(2)
C3 C15 Ti2 C24 -53.8(3)
C19 C15 Ti2 C17 79.46(16)
C16 C15 Ti2 C17 -36.89(16)
C3 C15 Ti2 C17 -153.3(2)
C19 C15 Ti2 C26 76.03(18)
C16 C15 Ti2 C26 -40.3(2)
C3 C15 Ti2 C26 -156.69(19)
C19 C15 Ti2 C25 125.70(16)
C16 C15 Ti2 C25 9.4(2)
C3 C15 Ti2 C25 -107.0(2)
C16 C17 Ti2 N2 41.0(2)
C18 C17 Ti2 N2 -75.5(2)
C21 C17 Ti2 N2 161.4(2)
C16 C17 Ti2 C18 116.6(2)
C21 C17 Ti2 C18 -123.1(3)
C16 C17 Ti2 C23 -150.88(16)
C18 C17 Ti2 C23 92.55(19)
C21 C17 Ti2 C23 -30.5(3)
C16 C17 Ti2 C22 -168.59(16)
C18 C17 Ti2 C22 74.84(17)
C21 C17 Ti2 C22 -48.2(3)
C16 C17 Ti2 C19 79.13(17)
C18 C17 Ti2 C19 -37.45(15)
C21 C17 Ti2 C19 -160.5(3)
C18 C17 Ti2 C16 -116.6(2)
C21 C17 Ti2 C16 120.4(3)
C16 C17 Ti2 C24 -108.51(17)
C18 C17 Ti2 C24 134.92(16)
C21 C17 Ti2 C24 11.9(3)
C16 C17 Ti2 C15 37.65(15)
C18 C17 Ti2 C15 -78.93(17)
C21 C17 Ti2 C15 158.0(3)
C16 C17 Ti2 C26 -144.79(18)
C18 C17 Ti2 C26 98.64(17)
C21 C17 Ti2 C26 -24.4(3)
C16 C17 Ti2 C25 -112.36(17)
C18 C17 Ti2 C25 131.06(16)
C21 C17 Ti2 C25 8.0(3)
C25 C26 Ti2 N2 -80.1(2)
C22 C26 Ti2 N2 38.0(2)
C25 C26 Ti2 C18 140.14(18)
C22 C26 Ti2 C18 -101.73(17)
C25 C26 Ti2 C23 -79.25(18)
C22 C26 Ti2 C23 38.88(16)
C25 C26 Ti2 C22 -118.1(2)
C25 C26 Ti2 C19 148.46(16)
C22 C26 Ti2 C19 -93.41(17)
C25 C26 Ti2 C16 86.17(17)
C22 C26 Ti2 C16 -155.69(16)
C25 C26 Ti2 C24 -37.18(16)
C22 C26 Ti2 C24 80.95(18)
C25 C26 Ti2 C15 108.87(18)
C22 C26 Ti2 C15 -133.00(17)
C25 C26 Ti2 C17 105.92(18)
C22 C26 Ti2 C17 -135.94(17)
C22 C26 Ti2 C25 118.1(2)
C24 C25 Ti2 N2 15.17(19)
C26 C25 Ti2 N2 130.49(16)
C28 C25 Ti2 N2 -104.8(2)
C24 C25 Ti2 C18 -158.57(15)
C26 C25 Ti2 C18 -43.25(19)
C28 C25 Ti2 C18 81.4(3)
C24 C25 Ti2 C23 -37.63(15)
C26 C25 Ti2 C23 77.69(17)
C28 C25 Ti2 C23 -157.6(3)
C24 C25 Ti2 C22 -79.18(17)
C26 C25 Ti2 C22 36.14(16)
C28 C25 Ti2 C22 160.8(3)
C24 C25 Ti2 C19 -168.56(17)
C26 C25 Ti2 C19 -53.2(2)
C28 C25 Ti2 C19 71.4(3)
C24 C25 Ti2 C16 142.12(16)
C26 C25 Ti2 C16 -102.56(17)
C28 C25 Ti2 C16 22.1(3)
C26 C25 Ti2 C24 115.3(2)
C28 C25 Ti2 C24 -120.0(3)
C24 C25 Ti2 C15 136.68(16)
C26 C25 Ti2 C15 -108.00(18)
C28 C25 Ti2 C15 16.7(3)
C24 C25 Ti2 C17 174.14(16)
C26 C25 Ti2 C17 -70.54(17)
C28 C25 Ti2 C17 54.1(2)
C24 C25 Ti2 C26 -115.3(2)
C28 C25 Ti2 C26 124.7(3)
Ti1 N1 Ti3 N2 -167.7(3)
N2 N1 Ti3 C30 -73.66(13)
Ti1 N1 Ti3 C30 118.68(18)
N2 N1 Ti3 C29 -105.51(13)
Ti1 N1 Ti3 C29 86.83(18)
N2 N1 Ti3 C36 126.87(13)
Ti1 N1 Ti3 C36 -40.8(2)
N2 N1 Ti3 C40 91.66(18)
Ti1 N1 Ti3 C40 -76.0(2)
N2 N1 Ti3 C37 111.37(13)
Ti1 N1 Ti3 C37 -56.29(18)
N2 N1 Ti3 C39 61.77(15)
Ti1 N1 Ti3 C39 -105.89(18)
N2 N1 Ti3 C31 -72.44(16)
Ti1 N1 Ti3 C31 119.90(17)
N2 N1 Ti3 C38 78.00(13)
Ti1 N1 Ti3 C38 -89.66(18)
N2 N1 Ti3 C33 -130.44(13)
Ti1 N1 Ti3 C33 61.90(19)
N2 N1 Ti3 C32 -119.03(15)
Ti1 N1 Ti3 C32 73.3(2)
Ti2 N2 Ti3 N1 -166.7(3)
N1 N2 Ti3 C30 107.40(13)
Ti2 N2 Ti3 C30 -59.33(18)
N1 N2 Ti3 C29 73.62(13)
Ti2 N2 Ti3 C29 -93.10(18)
N1 N2 Ti3 C36 -81.33(17)
Ti2 N2 Ti3 C36 111.94(19)
N1 N2 Ti3 C40 -127.75(14)
Ti2 N2 Ti3 C40 65.5(2)
N1 N2 Ti3 C37 -71.99(14)
Ti2 N2 Ti3 C37 121.29(18)
N1 N2 Ti3 C39 -127.97(13)
Ti2 N2 Ti3 C39 65.30(18)
N1 N2 Ti3 C31 129.43(13)
Ti2 N2 Ti3 C31 -37.3(2)
N1 N2 Ti3 C38 -98.04(13)
Ti2 N2 Ti3 C38 95.23(18)
N1 N2 Ti3 C33 66.18(15)
Ti2 N2 Ti3 C33 -100.54(18)
N1 N2 Ti3 C32 108.13(16)
Ti2 N2 Ti3 C32 -58.6(2)
C29 C30 Ti3 N1 -66.94(15)
C31 C30 Ti3 N1 178.38(15)
C29 C30 Ti3 N2 -103.17(15)
C31 C30 Ti3 N2 142.15(15)
C31 C30 Ti3 C29 -114.7(2)
C29 C30 Ti3 C36 86.00(19)
C31 C30 Ti3 C36 -28.7(2)
C29 C30 Ti3 C40 123.26(15)
C31 C30 Ti3 C40 8.57(18)
C29 C30 Ti3 C37 72.3(7)
C31 C30 Ti3 C37 -42.4(7)
C29 C30 Ti3 C39 162.62(14)
C31 C30 Ti3 C39 47.93(19)
C29 C30 Ti3 C31 114.7(2)
C29 C30 Ti3 C38 -165.33(17)
C31 C30 Ti3 C38 80.0(2)
C29 C30 Ti3 C33 37.43(14)
C31 C30 Ti3 C33 -77.25(16)
C29 C30 Ti3 C32 77.39(16)
C31 C30 Ti3 C32 -37.30(14)
C33 C29 Ti3 N1 -132.79(15)
C30 C29 Ti3 N1 113.23(15)
C33 C29 Ti3 N2 -169.20(14)
C30 C29 Ti3 N2 76.83(15)
C33 C29 Ti3 C30 114.0(2)
C33 C29 Ti3 C36 -10.69(18)
C30 C29 Ti3 C36 -124.67(15)
C33 C29 Ti3 C40 33.13(19)
C30 C29 Ti3 C40 -80.85(18)
C33 C29 Ti3 C37 -53.9(2)
C30 C29 Ti3 C37 -167.92(15)
C33 C29 Ti3 C39 76.4(3)
C30 C29 Ti3 C39 -37.6(3)
C33 C29 Ti3 C31 76.30(15)
C30 C29 Ti3 C31 -37.67(14)
C33 C29 Ti3 C38 -111.7(5)
C30 C29 Ti3 C38 134.3(5)
C30 C29 Ti3 C33 -114.0(2)
C33 C29 Ti3 C32 36.14(14)
C30 C29 Ti3 C32 -77.84(16)
C40 C36 Ti3 N1 -141.31(15)
C37 C36 Ti3 N1 -28.12(19)
C41 C36 Ti3 N1 94.7(2)
C40 C36 Ti3 N2 -96.91(18)
C37 C36 Ti3 N2 16.3(2)
C41 C36 Ti3 N2 139.1(2)
C40 C36 Ti3 C30 70.0(2)
C37 C36 Ti3 C30 -176.79(15)
C41 C36 Ti3 C30 -54.0(3)
C40 C36 Ti3 C29 114.45(17)
C37 C36 Ti3 C29 -132.36(16)
C41 C36 Ti3 C29 -9.5(3)
C37 C36 Ti3 C40 113.2(2)
C41 C36 Ti3 C40 -124.0(3)
C40 C36 Ti3 C37 -113.2(2)
C41 C36 Ti3 C37 122.8(3)
C40 C36 Ti3 C39 -36.78(15)
C37 C36 Ti3 C39 76.41(17)
C41 C36 Ti3 C39 -160.8(3)
C40 C36 Ti3 C31 53.62(17)
C37 C36 Ti3 C31 166.81(15)
C41 C36 Ti3 C31 -70.4(2)
C40 C36 Ti3 C38 -77.05(17)
C37 C36 Ti3 C38 36.14(15)
C41 C36 Ti3 C38 159.0(3)
C40 C36 Ti3 C33 108.56(16)
C37 C36 Ti3 C33 -138.25(16)
C41 C36 Ti3 C33 -15.4(2)
C40 C36 Ti3 C32 77.17(16)
C37 C36 Ti3 C32 -169.64(17)
C41 C36 Ti3 C32 -46.8(2)
C39 C40 Ti3 N1 -53.1(2)
C36 C40 Ti3 N1 62.7(2)
C39 C40 Ti3 N2 -0.4(2)
C36 C40 Ti3 N2 115.41(17)
C39 C40 Ti3 C30 110.19(16)
C36 C40 Ti3 C30 -134.01(16)
C39 C40 Ti3 C29 150.21(15)
C36 C40 Ti3 C29 -93.99(18)
C39 C40 Ti3 C36 -115.8(2)
C39 C40 Ti3 C37 -77.01(16)
C36 C40 Ti3 C37 38.79(15)
C36 C40 Ti3 C39 115.8(2)
C39 C40 Ti3 C31 115.03(16)
C36 C40 Ti3 C31 -129.17(16)
C39 C40 Ti3 C38 -36.56(15)
C36 C40 Ti3 C38 79.24(17)
C39 C40 Ti3 C33 168.22(15)
C36 C40 Ti3 C33 -75.98(16)
C39 C40 Ti3 C32 147.66(17)
C36 C40 Ti3 C32 -96.54(17)
C38 C37 Ti3 N1 -87.78(15)
C36 C37 Ti3 N1 155.84(16)
C38 C37 Ti3 N2 -52.02(16)
C36 C37 Ti3 N2 -168.40(16)
C38 C37 Ti3 C30 132.6(6)
C36 C37 Ti3 C30 16.2(7)
C38 C37 Ti3 C29 -164.87(15)
C36 C37 Ti3 C29 78.8(2)
C38 C37 Ti3 C36 116.4(2)
C38 C37 Ti3 C40 77.88(16)
C36 C37 Ti3 C40 -38.49(16)
C38 C37 Ti3 C39 36.94(15)
C36 C37 Ti3 C39 -79.43(17)
C38 C37 Ti3 C31 96.61(18)
C36 C37 Ti3 C31 -19.8(2)
C36 C37 Ti3 C38 -116.4(2)
C38 C37 Ti3 C33 164.93(14)
C36 C37 Ti3 C33 48.55(18)
C38 C37 Ti3 C32 127.90(15)
C36 C37 Ti3 C32 11.52(18)
C40 C39 Ti3 N1 146.74(15)
C38 C39 Ti3 N1 30.47(18)
C40 C39 Ti3 N2 179.70(16)
C38 C39 Ti3 N2 63.43(16)
C40 C39 Ti3 C30 -91.26(17)
C38 C39 Ti3 C30 152.47(15)
C40 C39 Ti3 C29 -66.2(3)
C38 C39 Ti3 C29 177.5(2)
C40 C39 Ti3 C36 37.44(15)
C38 C39 Ti3 C36 -78.82(16)
C38 C39 Ti3 C40 -116.3(2)
C40 C39 Ti3 C37 79.37(17)
C38 C39 Ti3 C37 -36.90(15)
C40 C39 Ti3 C31 -66.15(16)
C38 C39 Ti3 C31 177.59(15)
C40 C39 Ti3 C38 116.3(2)
C40 C39 Ti3 C33 -16.5(2)
C38 C39 Ti3 C33 -132.72(15)
C40 C39 Ti3 C32 -32.70(17)
C38 C39 Ti3 C32 -148.97(15)
C32 C31 Ti3 N1 -116.22(16)
C30 C31 Ti3 N1 -2.2(2)
C35 C31 Ti3 N1 120.8(2)
C32 C31 Ti3 N2 -155.63(14)
C30 C31 Ti3 N2 -41.56(17)
C35 C31 Ti3 N2 81.4(2)
C32 C31 Ti3 C30 -114.1(2)
C35 C31 Ti3 C30 122.9(3)
C32 C31 Ti3 C29 -75.98(16)
C30 C31 Ti3 C29 38.09(15)
C35 C31 Ti3 C29 161.0(3)
C32 C31 Ti3 C36 46.37(17)
C30 C31 Ti3 C36 160.44(15)
C35 C31 Ti3 C36 -76.6(2)
C32 C31 Ti3 C40 73.45(16)
C30 C31 Ti3 C40 -172.48(16)
C35 C31 Ti3 C40 -49.5(2)
C32 C31 Ti3 C37 57.9(2)
C30 C31 Ti3 C37 171.96(15)
C35 C31 Ti3 C37 -65.1(3)
C32 C31 Ti3 C39 104.06(16)
C30 C31 Ti3 C39 -141.87(15)
C35 C31 Ti3 C39 -18.9(2)
C32 C31 Ti3 C38 105.87(17)
C30 C31 Ti3 C38 -140.06(15)
C35 C31 Ti3 C38 -17.1(3)
C32 C31 Ti3 C33 -35.47(15)
C30 C31 Ti3 C33 78.60(16)
C35 C31 Ti3 C33 -158.5(3)
C30 C31 Ti3 C32 114.1(2)
C35 C31 Ti3 C32 -123.0(3)
C37 C38 Ti3 N1 91.07(15)
C39 C38 Ti3 N1 -153.14(16)
C42 C38 Ti3 N1 -28.1(2)
C37 C38 Ti3 N2 128.57(16)
C39 C38 Ti3 N2 -115.64(16)
C42 C38 Ti3 N2 9.4(2)
C37 C38 Ti3 C30 -168.09(18)
C39 C38 Ti3 C30 -52.3(2)
C42 C38 Ti3 C30 72.7(3)
C37 C38 Ti3 C29 70.1(5)
C39 C38 Ti3 C29 -174.1(5)
C42 C38 Ti3 C29 -49.0(6)
C37 C38 Ti3 C36 -37.44(15)
C39 C38 Ti3 C36 78.35(17)
C42 C38 Ti3 C36 -156.6(3)
C37 C38 Ti3 C40 -78.92(17)
C39 C38 Ti3 C40 36.88(16)
C42 C38 Ti3 C40 161.9(3)
C39 C38 Ti3 C37 115.8(2)
C42 C38 Ti3 C37 -119.2(3)
C37 C38 Ti3 C39 -115.8(2)
C42 C38 Ti3 C39 125.0(3)
C37 C38 Ti3 C31 -119.03(16)
C39 C38 Ti3 C31 -3.2(2)
C42 C38 Ti3 C31 121.8(2)
C37 C38 Ti3 C33 -26.5(2)
C39 C38 Ti3 C33 89.3(2)
C42 C38 Ti3 C33 -145.7(2)
C37 C38 Ti3 C32 -73.33(18)
C39 C38 Ti3 C32 42.5(2)
C42 C38 Ti3 C32 167.51(19)
C29 C33 Ti3 N1 49.29(16)
C32 C33 Ti3 N1 165.73(15)
C34 C33 Ti3 N1 -72.9(2)
C29 C33 Ti3 N2 13.52(18)
C32 C33 Ti3 N2 129.95(15)
C34 C33 Ti3 N2 -108.7(2)
C29 C33 Ti3 C30 -38.81(14)
C32 C33 Ti3 C30 77.62(16)
C34 C33 Ti3 C30 -161.0(3)
C32 C33 Ti3 C29 116.4(2)
C34 C33 Ti3 C29 -122.2(3)
C29 C33 Ti3 C36 171.33(15)
C32 C33 Ti3 C36 -72.24(16)
C34 C33 Ti3 C36 49.2(2)
C29 C33 Ti3 C40 -155.50(15)
C32 C33 Ti3 C40 -39.07(16)
C34 C33 Ti3 C40 82.3(2)
C29 C33 Ti3 C37 146.15(14)
C32 C33 Ti3 C37 -97.41(16)
C34 C33 Ti3 C37 24.0(3)
C29 C33 Ti3 C39 -146.24(15)
C32 C33 Ti3 C39 -29.8(2)
C34 C33 Ti3 C39 91.6(3)
C29 C33 Ti3 C31 -80.58(16)
C32 C33 Ti3 C31 35.85(15)
C34 C33 Ti3 C31 157.2(3)
C29 C33 Ti3 C38 162.23(16)
C32 C33 Ti3 C38 -81.3(2)
C34 C33 Ti3 C38 40.1(3)
C29 C33 Ti3 C32 -116.4(2)
C34 C33 Ti3 C32 121.4(3)
C31 C32 Ti3 N1 97.43(18)
C33 C32 Ti3 N1 -20.5(2)
C31 C32 Ti3 N2 37.7(2)
C33 C32 Ti3 N2 -80.21(19)
C31 C32 Ti3 C30 38.63(15)
C33 C32 Ti3 C30 -79.32(16)
C31 C32 Ti3 C29 81.05(16)
C33 C32 Ti3 C29 -36.89(14)
C31 C32 Ti3 C36 -135.58(16)
C33 C32 Ti3 C36 106.47(16)
C31 C32 Ti3 C40 -101.24(16)
C33 C32 Ti3 C40 140.82(16)
C31 C32 Ti3 C37 -142.13(15)
C33 C32 Ti3 C37 99.92(16)
C31 C32 Ti3 C39 -83.31(16)
C33 C32 Ti3 C39 158.74(15)
C33 C32 Ti3 C31 -117.9(2)
C31 C32 Ti3 C38 -105.99(17)
C33 C32 Ti3 C38 136.06(15)
C31 C32 Ti3 C33 117.9(2)
